data_1528665
loop_
_publ_author_name
'Abraham, I.'
'Benoit, D.M.'
'Demetriou, D.Z.'
'Mustarde, K.'
'Vordemvenne, E.'

_publ_section_title
;
 Lone pair effects in trihalo-stannate and -plumbate anions in the crystal
 structures of Sr(MX3)(2) center dot 5H(2)O(M = Sn, X = Cl, Br; M = Pb, X
 = Br)
;
_journal_name_full ' Polyhedron '
_journal_page_first 996
_journal_page_last 1002
_journal_volume 25
_journal_year 2006
_chemical_formula_sum 'Cl6 H10 O5 Pb2 Sr'
_chemical_name_systematic 'Sr (Pb Cl3)2 (H2 O)5'
_space_group_IT_number 15
_symmetry_space_group_name_Hall '-I 2ya'
_symmetry_space_group_name_H-M 'I 1 2/a 1'
_cell_angle_alpha 90
_cell_angle_beta 101.41
_cell_angle_gamma 90
_cell_formula_units_Z 4
_cell_length_a 9.071
_cell_length_b 11.813
_cell_length_c 13.659
_cell_volume 1434.714
_citation_journal_id_ASTM PLYHDE
_cod_data_source_file Abraham_PLYHDE_2006_728.cif
_cod_data_source_block H10Cl6O5Pb2Sr1
_cod_original_sg_symbol_Hall '-C 2yc '
_cod_original_formula_sum 'H10 Cl6 O5 Pb2 Sr1'
_cod_database_code 1528665

loop_
_symmetry_equiv_pos_as_xyz
x,y,z
-x+1/2,y,-z
-x,-y,-z
x-1/2,-y,z
x+1/2,y+1/2,z+1/2
-x+1,y+1/2,-z+1/2
-x+1/2,-y+1/2,-z+1/2
x,-y+1/2,z+1/2

loop_
_atom_site_label
_atom_site_type_symbol
_atom_site_fract_x
_atom_site_fract_y
_atom_site_fract_z
_atom_site_occupancy
_atom_site_U_iso_or_equiv
_atom_site_attached_hydrogens
O3 O-2 0.25 0.26971 0.5 1 0.0 2
Sr1 Sr+2 0.25 0.48157 0.5 1 0.0 0
Pb1 Pb+2 0.18694 0.60297 0.13567 1 0.0 0
O1 O-2 0.12453 0.42441 0.33303 1 0.0 2
Cl2 Cl-1 0.0398 0.63364 -0.05869 1 0.0 0
O2 O-2 -0.02281 0.59825 0.43257 1 0.0 2
Cl1 Cl-1 -0.09067 0.61273 0.19586 1 0.0 0
Cl3 Cl-1 0.18844 0.83329 0.14638 1 0.0 0
